data_7204146
loop_
_publ_author_name
'Naito, T.'
'Inabe, T.'
'Kobayashi, H.'
'Kobayashi, A.'

_publ_section_title
;
 A new molecular metal based on Pd(dmit)2: synthesis, structure and
 electrical properties of (C7H13NH)[Pd(dmit)2]2 (dmit2-- =
 2-thioxo-1,3-dithiole-4,5-dithiolate)
;
_journal_issue 9
_journal_name_full 'Journal of Materials Chemistry'
_journal_page_first 2199
_journal_paper_doi 10.1039/b102260c
_journal_volume 11
_journal_year 2001
_chemical_formula_moiety '(C7 H14 N), 2(C6 Pd S10)'
_chemical_formula_sum 'C19 H14 N Pd2 S20'
_chemical_formula_weight 1110.31
_chemical_name_systematic
; 
Qinuclidinium bis(1,3-dithiol-2-thione-4,5-dithiolato)palladium at 150K
;
_space_group_IT_number 15
_symmetry_cell_setting monoclinic
_symmetry_space_group_name_Hall '-C 2yc'
_symmetry_space_group_name_H-M 'C 1 2/c 1'
_atom_sites_solution_hydrogens geom
_atom_sites_solution_primary direct
_atom_sites_solution_secondary difmap
_audit_creation_method SHELXL-97
_cell_angle_alpha 90.00
_cell_angle_beta 90.14(10)
_cell_angle_gamma 90.00
_cell_formula_units_Z 4
_cell_length_a 14.50(2)
_cell_length_b 6.333(9)
_cell_length_c 36.13(5)
_cell_measurement_reflns_used 25
_cell_measurement_temperature 150(2)
_cell_measurement_theta_max 17.55
_cell_measurement_theta_min 15.55
_cell_volume 3318(8)
_computing_cell_refinement 'MXC System (Mac Science, Japan)'
_computing_data_collection 'MXC System (Mac Science, Japan)'
_computing_data_reduction 'MXC System (Mac Science, Japan)'
_computing_molecular_graphics teXsan
_computing_publication_material SHELXL-97
_computing_structure_refinement 'SHELXL-97 (Sheldrick, 1997)'
_computing_structure_solution teXsan
_diffrn_ambient_temperature 150(2)
_diffrn_measured_fraction_theta_full 0.406
_diffrn_measured_fraction_theta_max 0.406
_diffrn_measurement_device_type 'Mac Science MXC 18'
_diffrn_measurement_method \w-2\q
_diffrn_radiation_monochromator graphite
_diffrn_radiation_source 'rotating anode'
_diffrn_radiation_type MoK\a
_diffrn_radiation_wavelength 0.71073
_diffrn_reflns_av_R_equivalents 0.0330
_diffrn_reflns_av_sigmaI/netI 0.0564
_diffrn_reflns_limit_h_max 18
_diffrn_reflns_limit_h_min -18
_diffrn_reflns_limit_k_max 0
_diffrn_reflns_limit_k_min -8
_diffrn_reflns_limit_l_max 11
_diffrn_reflns_limit_l_min -46
_diffrn_reflns_number 3600
_diffrn_reflns_theta_full 27.62
_diffrn_reflns_theta_max 27.62
_diffrn_reflns_theta_min 2.81
_diffrn_standards_decay_% 0
_diffrn_standards_interval_count 100
_diffrn_standards_number 3
_exptl_absorpt_coefficient_mu 2.364
_exptl_absorpt_correction_T_max 1.000
_exptl_absorpt_correction_T_min 0.317
_exptl_absorpt_correction_type psi-scan
_exptl_absorpt_process_details
; 
North, Phillips & Mathews, 1968 
;
_exptl_crystal_colour black
_exptl_crystal_density_diffrn 2.223
_exptl_crystal_density_method 'not measured'
_exptl_crystal_description 'irregular platey needle'
_exptl_crystal_F_000 2188
_exptl_crystal_size_max 1.25
_exptl_crystal_size_mid 0.25
_exptl_crystal_size_min 0.02
_refine_diff_density_max 2.416
_refine_diff_density_min -3.291
_refine_diff_density_rms 0.429
_refine_ls_extinction_method none
_refine_ls_goodness_of_fit_ref 1.146
_refine_ls_hydrogen_treatment constr
_refine_ls_matrix_type full
_refine_ls_number_parameters 156
_refine_ls_number_reflns 3416
_refine_ls_number_restraints 0
_refine_ls_restrained_S_all 1.146
_refine_ls_R_factor_all 0.1424
_refine_ls_R_factor_gt 0.1247
_refine_ls_shift/su_max 0.000
_refine_ls_shift/su_mean 0.000
_refine_ls_structure_factor_coef Fsqd
_refine_ls_weighting_details 'calc w=1/[\s^2^(Fo^2^)+(0.0937P)^2^+703.9433P] where P=(Fo^2^+2Fc^2^)/3'
_refine_ls_weighting_scheme calc
_refine_ls_wR_factor_gt 0.3151
_refine_ls_wR_factor_ref 0.3269
_reflns_number_gt 2844
_reflns_number_total 3416
_reflns_threshold_expression >2sigma(I)
_cod_data_source_file b102260c.txt
_cod_data_source_block matlt
_cod_original_sg_symbol_H-M 'C 2/c'
_cod_database_code 7204146

loop_
_symmetry_equiv_pos_as_xyz
'x, y, z'
'-x, y, -z+1/2'
'x+1/2, y+1/2, z'
'-x+1/2, y+1/2, -z+1/2'
'-x, -y, -z'
'x, -y, z-1/2'
'-x+1/2, -y+1/2, -z'
'x+1/2, -y+1/2, z-1/2'

loop_
_atom_site_label
_atom_site_type_symbol
_atom_site_fract_x
_atom_site_fract_y
_atom_site_fract_z
_atom_site_U_iso_or_equiv
_atom_site_adp_type
_atom_site_occupancy
_atom_site_calc_flag
_atom_site_refinement_flags
_atom_site_disorder_assembly
_atom_site_disorder_group
Pd1 Pd 0.65711(9) 0.3171(2) -0.01824(4) 0.0192(4) Uani 1 d . . .
S1 S 0.4575(4) 0.6184(10) 0.15620(14) 0.0326(12) Uani 1 d . . .
S2 S 0.4956(3) 0.3004(9) 0.09830(14) 0.0253(10) Uani 1 d . . .
S3 S 0.5600(3) 0.7301(8) 0.08775(14) 0.0251(10) Uani 1 d . . .
S4 S 0.5740(3) 0.1497(8) 0.02699(14) 0.0244(10) Uani 1 d . . .
S5 S 0.6496(3) 0.6273(8) 0.01498(14) 0.0237(10) Uani 1 d . . .
C1 C 0.5017(14) 0.547(3) 0.1164(6) 0.027(4) Uiso 1 d . . .
C2 C 0.5559(12) 0.354(3) 0.0570(5) 0.020(4) Uiso 1 d . . .
C3 C 0.5883(12) 0.552(3) 0.0523(5) 0.019(4) Uiso 1 d . . .
S6 S 0.6535(3) 0.0078(8) -0.05169(13) 0.0217(10) Uani 1 d . . .
S7 S 0.7318(3) 0.4843(8) -0.06627(14) 0.0217(10) Uani 1 d . . .
S8 S 0.7149(3) -0.0953(8) -0.12854(14) 0.0260(11) Uani 1 d . . .
S9 S 0.7852(3) 0.3264(9) -0.14161(14) 0.0273(11) Uani 1 d . . .
S10 S 0.7992(5) -0.0056(12) -0.20072(17) 0.0488(18) Uani 1 d . . .
C4 C 0.7033(12) 0.084(3) -0.0911(5) 0.021(4) Uiso 1 d . . .
C5 C 0.7367(12) 0.283(3) -0.0984(5) 0.018(3) Uiso 1 d . . .
C6 C 0.7693(13) 0.075(3) -0.1592(5) 0.023(4) Uiso 1 d . . .
C7 C 0.929(3) 0.643(9) 0.2200(15) 0.041(11) Uiso 0.50 d P A -1
H7A H 0.9260 0.5732 0.1955 0.049 Uiso 0.50 calc PR A -1
H7B H 0.8908 0.7728 0.2190 0.049 Uiso 0.50 calc PR A -1
C8 C 0.893(4) 0.493(10) 0.2503(16) 0.049(13) Uiso 0.50 d P A -1
H8A H 0.8631 0.3685 0.2388 0.058 Uiso 0.50 calc PR A -1
H8B H 0.8462 0.5667 0.2656 0.058 Uiso 0.50 calc PR A -1
C9 C 0.974(3) 0.421(7) 0.2751(13) 0.036(9) Uiso 0.25 d P A -1
H9 H 0.9520 0.3161 0.2938 0.043 Uiso 0.50 calc PR A -1
N9 N 0.974(3) 0.421(7) 0.2751(13) 0.036(9) Uiso 0.25 d P B -1
C10 C 1.052(3) 0.309(9) 0.2485(14) 0.040(11) Uiso 0.50 d P A -1
H10A H 1.1030 0.2480 0.2633 0.048 Uiso 0.50 calc PR A -1
H10B H 1.0242 0.1960 0.2331 0.048 Uiso 0.50 calc PR A -1
C11 C 1.087(3) 0.499(7) 0.2235(12) 0.027(8) Uiso 0.50 d P A -1
H11A H 1.1527 0.5305 0.2296 0.032 Uiso 0.50 calc PR A -1
H11B H 1.0843 0.4584 0.1971 0.032 Uiso 0.50 calc PR A -1
C12 C 1.029(3) 0.699(7) 0.2297(11) 0.028(8) Uiso 0.25 d P A -1
H12 H 1.0506 0.8111 0.2124 0.034 Uiso 0.50 calc PR A -1
N12 N 1.029(3) 0.699(7) 0.2297(11) 0.028(8) Uiso 0.25 d P C -1
C13 C 1.036(3) 0.774(8) 0.2656(13) 0.037(10) Uiso 0.50 d P A -1
H13A H 0.9936 0.8955 0.2691 0.045 Uiso 0.50 calc PR A -1
H13B H 1.0995 0.8209 0.2708 0.045 Uiso 0.50 calc PR A -1
C14 C 1.008(4) 0.586(10) 0.2922(16) 0.050(13) Uiso 0.50 d P A -1
H14A H 1.0630 0.5426 0.3065 0.060 Uiso 0.50 calc PR A -1
H14B H 0.9614 0.6380 0.3100 0.060 Uiso 0.50 calc PR A -1

loop_
_atom_site_aniso_label
_atom_site_aniso_U_11
_atom_site_aniso_U_22
_atom_site_aniso_U_33
_atom_site_aniso_U_23
_atom_site_aniso_U_13
_atom_site_aniso_U_12
Pd1 0.0175(6) 0.0181(7) 0.0221(7) 0.0001(6) 0.0058(5) -0.0017(6)
S1 0.034(3) 0.045(3) 0.019(2) -0.004(2) 0.0126(19) 0.006(2)
S2 0.023(2) 0.028(3) 0.024(2) 0.001(2) 0.0115(17) -0.004(2)
S3 0.029(2) 0.021(2) 0.024(2) -0.0042(19) 0.0083(18) 0.0010(19)
S4 0.026(2) 0.019(2) 0.028(2) -0.0047(19) 0.0103(18) -0.0038(18)
S5 0.025(2) 0.019(2) 0.027(2) -0.0013(19) 0.0089(18) -0.0038(18)
S6 0.026(2) 0.018(2) 0.021(2) 0.0002(18) 0.0078(17) -0.0002(18)
S7 0.023(2) 0.018(2) 0.025(2) -0.0002(19) 0.0097(17) 0.0000(18)
S8 0.029(2) 0.027(3) 0.022(2) -0.005(2) 0.0105(18) 0.001(2)
S9 0.029(2) 0.031(3) 0.023(2) -0.004(2) 0.0125(18) -0.004(2)
S10 0.057(4) 0.061(4) 0.028(3) -0.019(3) 0.030(3) -0.018(3)

loop_
_atom_type_symbol
_atom_type_description
_atom_type_scat_dispersion_real
_atom_type_scat_dispersion_imag
_atom_type_scat_source
C C 0.0033 0.0016 'International Tables Vol C Tables 4.2.6.8 and 6.1.1.4'
H H 0.0000 0.0000 'International Tables Vol C Tables 4.2.6.8 and 6.1.1.4'
N N 0.0061 0.0033 'International Tables Vol C Tables 4.2.6.8 and 6.1.1.4'
S S 0.1246 0.1234 'International Tables Vol C Tables 4.2.6.8 and 6.1.1.4'
Pd Pd -0.9988 1.0072 'International Tables Vol C Tables 4.2.6.8 and 6.1.1.4'

loop_
_geom_angle_atom_site_label_1
_geom_angle_atom_site_label_2
_geom_angle_atom_site_label_3
_geom_angle
_geom_angle_site_symmetry_1
_geom_angle_site_symmetry_3
_geom_angle_publ_flag
S4 Pd1 S6 88.3(2) . . ?
S4 Pd1 S5 89.8(2) . . ?
S6 Pd1 S5 175.98(18) . . ?
S4 Pd1 S7 176.0(2) . . ?
S6 Pd1 S7 90.33(19) . . ?
S5 Pd1 S7 91.3(2) . . ?
S4 Pd1 Pd1 91.60(18) . 7_655 ?
S6 Pd1 Pd1 90.48(15) . 7_655 ?
S5 Pd1 Pd1 93.12(16) . 7_655 ?
S7 Pd1 Pd1 92.11(16) . 7_655 ?
C1 S2 C2 97.1(10) . . ?
C3 S3 C1 96.8(10) . . ?
C2 S4 Pd1 100.7(7) . . ?
C3 S5 Pd1 101.6(7) . . ?
S1 C1 S2 124.8(13) . . ?
S1 C1 S3 121.4(13) . . ?
S2 C1 S3 113.7(12) . . ?
C3 C2 S4 124.6(15) . . ?
C3 C2 S2 117.2(14) . . ?
S4 C2 S2 118.1(11) . . ?
C2 C3 S5 123.2(15) . . ?
C2 C3 S3 115.0(14) . . ?
S5 C3 S3 121.8(11) . . ?
C4 S6 Pd1 101.1(7) . . ?
C5 S7 Pd1 100.8(6) . . ?
C6 S8 C4 97.7(9) . . ?
C6 S9 C5 97.5(9) . . ?
C5 C4 S6 125.5(15) . . ?
C5 C4 S8 114.1(14) . . ?
S6 C4 S8 120.4(11) . . ?
C4 C5 S7 122.3(14) . . ?
C4 C5 S9 117.3(14) . . ?
S7 C5 S9 120.4(11) . . ?
S10 C6 S9 125.8(12) . . ?
S10 C6 S8 120.8(12) . . ?
S9 C6 S8 113.4(11) . . ?
C12 C7 C8 107(4) . . ?
C12 C7 H7A 110.2 . . ?
C8 C7 H7A 110.2 . . ?
C12 C7 H7B 110.2 . . ?
C8 C7 H7B 110.2 . . ?
H7A C7 H7B 108.5 . . ?
C7 C8 C9 109(4) . . ?
C7 C8 H8A 109.8 . . ?
C9 C8 H8A 109.8 . . ?
C7 C8 H8B 109.8 . . ?
C9 C8 H8B 109.8 . . ?
H8A C8 H8B 108.2 . . ?
C14 C9 C8 108(5) . . ?
C14 C9 C10 112(4) . . ?
C8 C9 C10 108(4) . . ?
C14 C9 H9 109.5 . . ?
C8 C9 H9 109.5 . . ?
C10 C9 H9 109.5 . . ?
C11 C10 C9 103(4) . . ?
C11 C10 H10A 111.1 . . ?
C9 C10 H10A 111.1 . . ?
C11 C10 H10B 111.1 . . ?
C9 C10 H10B 111.1 . . ?
H10A C10 H10B 109.1 . . ?
C12 C11 C10 111(3) . . ?
C12 C11 H11A 109.4 . . ?
C10 C11 H11A 109.4 . . ?
C12 C11 H11B 109.4 . . ?
C10 C11 H11B 109.4 . . ?
H11A C11 H11B 108.0 . . ?
C13 C12 C7 111(4) . . ?
C13 C12 C11 113(4) . . ?
C7 C12 C11 108(4) . . ?
C13 C12 H12 108.5 . . ?
C7 C12 H12 108.5 . . ?
C11 C12 H12 108.5 . . ?
C12 C13 C14 107(4) . . ?
C12 C13 H13A 110.3 . . ?
C14 C13 H13A 110.3 . . ?
C12 C13 H13B 110.3 . . ?
C14 C13 H13B 110.3 . . ?
H13A C13 H13B 108.6 . . ?
C9 C14 C13 114(5) . . ?
C9 C14 H14A 108.7 . . ?
C13 C14 H14A 108.7 . . ?
C9 C14 H14B 108.7 . . ?
C13 C14 H14B 108.7 . . ?
H14A C14 H14B 107.6 . . ?

loop_
_geom_bond_atom_site_label_1
_geom_bond_atom_site_label_2
_geom_bond_distance
_geom_bond_site_symmetry_2
_geom_bond_publ_flag
Pd1 S4 2.292(6) . ?
Pd1 S6 2.302(6) . ?
Pd1 S5 2.305(6) . ?
Pd1 S7 2.305(5) . ?
Pd1 Pd1 3.114(5) 7_655 ?
S1 C1 1.64(2) . ?
S2 C1 1.70(2) . ?
S2 C2 1.762(19) . ?
S3 C3 1.755(19) . ?
S3 C1 1.77(2) . ?
S4 C2 1.71(2) . ?
S5 C3 1.685(19) . ?
C2 C3 1.35(3) . ?
S6 C4 1.671(19) . ?
S7 C5 1.725(19) . ?
S8 C6 1.74(2) . ?
S8 C4 1.77(2) . ?
S9 C6 1.73(2) . ?
S9 C5 1.737(18) . ?
S10 C6 1.64(2) . ?
C4 C5 1.38(3) . ?
C7 C12 1.53(6) . ?
C7 C8 1.54(8) . ?
C7 H7A 0.9900 . ?
C7 H7B 0.9900 . ?
C8 C9 1.55(7) . ?
C8 H8A 0.9900 . ?
C8 H8B 0.9900 . ?
C9 C14 1.31(7) . ?
C9 C10 1.64(6) . ?
C9 H9 1.0000 . ?
C10 C11 1.59(7) . ?
C10 H10A 0.9900 . ?
C10 H10B 0.9900 . ?
C11 C12 1.54(6) . ?
C11 H11A 0.9900 . ?
C11 H11B 0.9900 . ?
C12 C13 1.38(6) . ?
C12 H12 1.0000 . ?
C13 C14 1.58(8) . ?
C13 H13A 0.9900 . ?
C13 H13B 0.9900 . ?
C14 H14A 0.9900 . ?
C14 H14B 0.9900 . ?

loop_
_geom_torsion_atom_site_label_1
_geom_torsion_atom_site_label_2
_geom_torsion_atom_site_label_3
_geom_torsion_atom_site_label_4
_geom_torsion
_geom_torsion_site_symmetry_1
_geom_torsion_site_symmetry_2
_geom_torsion_site_symmetry_3
_geom_torsion_site_symmetry_4
_geom_torsion_publ_flag
S6 Pd1 S4 C2 -175.7(7) . . . . ?
S5 Pd1 S4 C2 0.8(7) . . . . ?
Pd1 Pd1 S4 C2 93.9(6) 7_655 . . . ?
S4 Pd1 S5 C3 -0.2(7) . . . . ?
S7 Pd1 S5 C3 176.1(7) . . . . ?
Pd1 Pd1 S5 C3 -91.8(7) 7_655 . . . ?
C2 S2 C1 S1 179.6(14) . . . . ?
C2 S2 C1 S3 0.5(13) . . . . ?
C3 S3 C1 S1 179.2(13) . . . . ?
C3 S3 C1 S2 -1.7(13) . . . . ?
Pd1 S4 C2 C3 -1.5(17) . . . . ?
Pd1 S4 C2 S2 -178.3(9) . . . . ?
C1 S2 C2 C3 1.4(17) . . . . ?
C1 S2 C2 S4 178.4(12) . . . . ?
S4 C2 C3 S5 2(2) . . . . ?
S2 C2 C3 S5 178.4(10) . . . . ?
S4 C2 C3 S3 -179.5(10) . . . . ?
S2 C2 C3 S3 -3(2) . . . . ?
Pd1 S5 C3 C2 -0.7(17) . . . . ?
Pd1 S5 C3 S3 -179.4(10) . . . . ?
C1 S3 C3 C2 2.6(16) . . . . ?
C1 S3 C3 S5 -178.6(12) . . . . ?
S4 Pd1 S6 C4 174.7(7) . . . . ?
S7 Pd1 S6 C4 -1.6(7) . . . . ?
Pd1 Pd1 S6 C4 -93.7(7) 7_655 . . . ?
S6 Pd1 S7 C5 1.8(6) . . . . ?
S5 Pd1 S7 C5 -174.6(6) . . . . ?
Pd1 Pd1 S7 C5 92.2(6) 7_655 . . . ?
Pd1 S6 C4 C5 1.2(18) . . . . ?
Pd1 S6 C4 S8 -177.7(10) . . . . ?
C6 S8 C4 C5 1.0(16) . . . . ?
C6 S8 C4 S6 -180.0(12) . . . . ?
S6 C4 C5 S7 0(2) . . . . ?
S8 C4 C5 S7 179.4(10) . . . . ?
S6 C4 C5 S9 -179.7(11) . . . . ?
S8 C4 C5 S9 -0.7(19) . . . . ?
Pd1 S7 C5 C4 -1.7(16) . . . . ?
Pd1 S7 C5 S9 178.4(9) . . . . ?
C6 S9 C5 C4 0.0(16) . . . . ?
C6 S9 C5 S7 180.0(11) . . . . ?
C5 S9 C6 S10 179.8(14) . . . . ?
C5 S9 C6 S8 0.7(12) . . . . ?
C4 S8 C6 S10 179.9(12) . . . . ?
C4 S8 C6 S9 -1.0(12) . . . . ?
C12 C7 C8 C9 -10(6) . . . . ?
C7 C8 C9 C14 64(6) . . . . ?
C7 C8 C9 C10 -57(5) . . . . ?
C14 C9 C10 C11 -53(5) . . . . ?
C8 C9 C10 C11 66(5) . . . . ?
C9 C10 C11 C12 -8(5) . . . . ?
C8 C7 C12 C13 -53(6) . . . . ?
C8 C7 C12 C11 71(5) . . . . ?
C10 C11 C12 C13 64(5) . . . . ?
C10 C11 C12 C7 -59(5) . . . . ?
C7 C12 C13 C14 65(5) . . . . ?
C11 C12 C13 C14 -56(5) . . . . ?
C8 C9 C14 C13 -54(6) . . . . ?
C10 C9 C14 C13 65(6) . . . . ?
C12 C13 C14 C9 -9(6) . . . . ?
